data_7720817
loop_
_publ_author_name
'Gonz&#xe1;lez, Jonay'
'Fagundes, Vinicius K.'
'Hay, Moya A.'
'Dallerba, Elena'
'Massi, Massimiliano'
'Hall, Christopher R.'
'Giansiracusa, Marcus J.'
'Boskovic, Colette'

_publ_section_title
;
 Correlating luminescence and single-molecule magnetism for two series of
 heteroleptic lanthanoid complexes.
;
_journal_issue 4
_journal_name_full 'Dalton transactions (Cambridge, England : 2003)'
_journal_page_first 1792
_journal_page_last 1805
_journal_paper_doi 10.1039/d5dt02364e
_journal_volume 55
_journal_year 2026
_chemical_formula_moiety 'C18 H18 N7 Nd O9, C2 H3 N'
_chemical_formula_sum 'C20 H21 N8 Nd O9'
_chemical_formula_weight 661.69
_chemical_name_systematic MH3-017-NdNO3
_space_group_crystal_system monoclinic
_space_group_IT_number 15
_space_group_name_Hall '-C 2yc'
_space_group_name_H-M_alt 'C 1 2/c 1'
_atom_sites_solution_hydrogens geom
_atom_sites_solution_primary iterative
_audit_creation_date 2023-12-15
_audit_creation_method
;
Olex2 1.5
(compiled 2023.08.24 svn.re1ec1418 for OlexSys, GUI svn.r6817)
;
_audit_update_record
;
2025-12-04 deposited with the CCDC.	2025-12-18 downloaded from the CCDC.
;
_cell_angle_alpha 90
_cell_angle_beta 99.914(2)
_cell_angle_gamma 90
_cell_formula_units_Z 8
_cell_length_a 21.9161(4)
_cell_length_b 8.41440(10)
_cell_length_c 27.0806(5)
_cell_measurement_reflns_used 14325
_cell_measurement_temperature 100.00(11)
_cell_measurement_theta_max 79.7720
_cell_measurement_theta_min 3.3020
_cell_volume 4919.38(14)
_computing_cell_refinement 'CrysAlisPro 1.171.42.49 (Rigaku OD, 2022)'
_computing_data_collection 'CrysAlisPro 1.171.42.49 (Rigaku OD, 2022)'
_computing_data_reduction 'CrysAlisPro 1.171.42.49 (Rigaku OD, 2022)'
_computing_molecular_graphics 'Olex2 1.5 (Dolomanov et al., 2009)'
_computing_publication_material 'Olex2 1.5 (Dolomanov et al., 2009)'
_computing_structure_refinement 'SHELXL 2018/3 (Sheldrick, 2015)'
_computing_structure_solution 'olex2.solve 1.5 (Bourhis et al., 2015)'
_diffrn_ambient_environment N~2~
_diffrn_ambient_temperature 100.00(11)
_diffrn_detector 'Hybrid Pixel Array Detector'
_diffrn_detector_area_resol_mean 10.0000
_diffrn_detector_type HyPix
_diffrn_measured_fraction_theta_full 1.000
_diffrn_measured_fraction_theta_max 0.986
_diffrn_measurement_details
;
List of Runs (angles in degrees, time in seconds):

  # Type    Start    End  Width  t~exp~   \w     \q     \k     \f   Frames
#--------------------------------------------------------------------------
  1  \w    -29.00  20.00   0.50    0.56    --  -47.26  19.00 -30.00   98
  2  \w   -123.00 -35.00   0.50    0.56    --  -47.26 -19.00   0.00  176
  3  \w    -28.00  27.00   0.50    0.56    --  -47.26  19.00-180.00  110
  4  \w    -22.00  19.00   0.50    0.56    --  -47.26  19.00  30.00   82
  5  \w     67.00  93.00   0.50    0.56    --   47.26-125.00-120.00   52
  6  \w    -23.00  44.00   0.50    0.56    --   47.26 -38.00-180.00  134
  7  \w     51.00  93.00   0.50    0.56    --   47.26-125.00  30.00   84
  8  \w   -115.00 -87.00   0.50    2.23    --  -91.75 -45.00  90.00   56
  9  \w    -51.00 -26.00   0.50    2.23    --  -91.75  45.00 150.00   50
 10  \w    -61.00 -33.00   0.50    2.23    --  -91.75  61.00  30.00   56
 11  \w    -83.00 -38.00   0.50    2.23    --  -91.75 125.00  90.00   90
 12  \w    103.00 132.00   0.50    2.23    --  113.25  15.00 120.00   58
 13  \w     43.00 100.00   0.50    2.23    --  113.25 -77.00-120.00  114
 14  \w     46.00  81.00   0.50    2.23    --  113.25-125.00  90.00   70
 15  \w     67.00  98.00   0.50    2.23    --  113.25 -94.00 120.00   62
 16  \w     98.00 134.00   0.50    2.23    --  113.25  61.00-150.00   72
 17  \w     72.00 103.00   0.50    2.23    --  113.25 -94.00  90.00   62
 18  \w     44.00 106.00   0.50    2.23    --  113.25 -94.00-180.00  124
 19  \w     42.00  71.00   0.50    2.23    --  113.25 -61.00  90.00   58
 20  \w     42.00  69.00   0.50    2.23    --  113.25 -94.00  90.00   54
 21  \w     45.00  71.00   0.50    2.23    --  113.25 -61.00   0.00   52
 22  \w     76.00 102.00   0.50    2.23    --  113.25 -94.00 -60.00   52
 23  \w     43.00  70.00   0.50    2.23    --  113.25 -61.00 -60.00   54
 24  \w    138.00 169.00   0.50    2.23    --  113.25  61.00-150.00   62
 25  \w     45.00  70.00   0.50    2.23    --  113.25-125.00   0.00   50
 26  \w     43.00  69.00   0.50    2.23    --  113.25 -61.00 -30.00   52
 27  \w     44.00  78.00   0.50    2.23    --  113.25-125.00-120.00   68
 28  \w    122.00 148.00   0.50    2.23    --  113.25  45.00 -30.00   52
 29  \w    138.00 178.00   0.50    2.23    --  113.25  15.00 120.00   80
 30  \w     43.00  68.00   0.50    2.23    --  113.25 -94.00  30.00   50
 31  \w    103.00 164.00   0.50    2.23    --  113.25  45.00   0.00  122
 32  \w     65.00  98.00   0.50    2.23    --  113.25 -77.00-180.00   66
 33  \w     43.00  69.00   0.50    2.23    --  113.25 -61.00  60.00   52
 34  \w    143.00 175.00   0.50    2.23    --  113.25  61.00-180.00   64
 35  \w     76.00 102.00   0.50    2.23    --  113.25 -94.00 -30.00   52
 36  \w    103.00 130.00   0.50    2.23    --  113.25  61.00-180.00   54
 37  \w     42.00  69.00   0.50    2.23    --  113.25 -94.00 150.00   54
 38  \w     75.00 106.00   0.50    2.23    --  113.25 -94.00 150.00   62
 39  \w    103.00 173.00   0.50    2.23    --  113.25  15.00 -90.00  140
 40  \w     86.00 111.00   0.50    2.23    --  113.25-125.00-120.00   50
 41  \w     81.00 106.00   0.50    2.23    --  113.25 -94.00   0.00   50
 42  \w    102.00 140.00   0.50    2.23    --  113.25  45.00 120.00   76
 43  \w     50.00 105.00   0.50    2.23    --  113.25 -94.00-120.00  110
 44  \w     45.00  76.00   0.50    2.23    --  113.25-125.00 -30.00   62
 45  \w     79.00 107.00   0.50    2.23    --  113.25-125.00 -30.00   56
 46  \w    122.00 164.00   0.50    2.23    --  113.25  45.00 150.00   84
 47  \w     71.00 104.00   0.50    2.23    --  113.25 -94.00  30.00   66
 48  \w    114.00 140.00   0.50    2.23    --  113.25  45.00  60.00   52
 49  \w     74.00 106.00   0.50    2.23    --  113.25 -94.00  60.00   64
 50  \w     46.00  71.00   0.50    2.23    --  113.25 -61.00 120.00   50
 51  \w     44.00  73.00   0.50    2.23    --  113.25 -94.00 -30.00   58
 52  \w     43.00  68.00   0.50    2.23    --  113.25 -61.00-120.00   50
 53  \w    101.00 169.00   0.50    2.23    --  113.25  45.00 -60.00  136
;
_diffrn_measurement_device 'four-circle diffractometer'
_diffrn_measurement_device_type 'XtaLAB Synergy, Dualflex, HyPix'
_diffrn_measurement_method '\w scans'
_diffrn_orient_matrix_type 'CrysAlisPro convention (1999,Acta A55,543-557)'
_diffrn_orient_matrix_UB_11 -0.0320073000
_diffrn_orient_matrix_UB_12 0.0093219000
_diffrn_orient_matrix_UB_13 0.0463073000
_diffrn_orient_matrix_UB_21 -0.0597018000
_diffrn_orient_matrix_UB_22 0.0595950000
_diffrn_orient_matrix_UB_23 -0.0333080000
_diffrn_orient_matrix_UB_31 -0.0223323000
_diffrn_orient_matrix_UB_32 -0.1729417000
_diffrn_orient_matrix_UB_33 -0.0090177000
_diffrn_radiation_monochromator mirror
_diffrn_radiation_probe x-ray
_diffrn_radiation_type 'Cu K\a'
_diffrn_radiation_wavelength 1.54184
_diffrn_reflns_av_R_equivalents 0.0998
_diffrn_reflns_av_unetI/netI 0.0952
_diffrn_reflns_Laue_measured_fraction_full 1.000
_diffrn_reflns_Laue_measured_fraction_max 0.986
_diffrn_reflns_limit_h_max 28
_diffrn_reflns_limit_h_min -27
_diffrn_reflns_limit_k_max 8
_diffrn_reflns_limit_k_min -10
_diffrn_reflns_limit_l_max 34
_diffrn_reflns_limit_l_min -34
_diffrn_reflns_number 29582
_diffrn_reflns_point_group_measured_fraction_full 1.000
_diffrn_reflns_point_group_measured_fraction_max 0.986
_diffrn_reflns_theta_full 67.684
_diffrn_reflns_theta_max 80.392
_diffrn_reflns_theta_min 3.313
_diffrn_source 'micro-focus sealed X-ray tube'
_diffrn_source_type 'PhotonJet (Cu) X-ray Source'
_exptl_absorpt_coefficient_mu 16.706
_exptl_absorpt_correction_T_max 1.000
_exptl_absorpt_correction_T_min 0.541
_exptl_absorpt_correction_type gaussian
_exptl_absorpt_process_details
;
CrysAlisPro 1.171.42.49 (Rigaku Oxford Diffraction, 2022)
Numerical absorption correction based on gaussian integration over
a multifaceted crystal model
Empirical absorption correction using spherical harmonics,
implemented in SCALE3 ABSPACK scaling algorithm.
;
_exptl_crystal_colour 'clear whiteish colourless'
_exptl_crystal_colour_lustre clear
_exptl_crystal_colour_modifier whiteish
_exptl_crystal_colour_primary colourless
_exptl_crystal_density_diffrn 1.787
_exptl_crystal_description needle
_exptl_crystal_F_000 2632
_exptl_crystal_preparation 'Magnetic properties'
_exptl_crystal_recrystallization_method 'Re-crystallisation from solvent: Acetonitrile/Diisopropylether'
_exptl_crystal_size_max 0.581
_exptl_crystal_size_mid 0.049
_exptl_crystal_size_min 0.032
_refine_diff_density_max 2.374
_refine_diff_density_min -2.144
_refine_diff_density_rms 0.190
_refine_ls_extinction_coef 0.00010(3)
_refine_ls_extinction_expression Fc^*^=kFc[1+0.001xFc^2^\l^3^/sin(2\q)]^-1/4^
_refine_ls_extinction_method 'SHELXL-2018/3 (Sheldrick 2018)'
_refine_ls_goodness_of_fit_ref 1.113
_refine_ls_hydrogen_treatment constr
_refine_ls_matrix_type full
_refine_ls_number_parameters 345
_refine_ls_number_reflns 5313
_refine_ls_number_restraints 0
_refine_ls_restrained_S_all 1.113
_refine_ls_R_factor_all 0.0597
_refine_ls_R_factor_gt 0.0511
_refine_ls_shift/su_max 0.002
_refine_ls_shift/su_mean 0.000
_refine_ls_structure_factor_coef Fsqd
_refine_ls_weighting_details 'w=1/[\s^2^(Fo^2^)+(0.1019P)^2^+1.2261P] where P=(Fo^2^+2Fc^2^)/3'
_refine_ls_weighting_scheme calc
_refine_ls_wR_factor_gt 0.1386
_refine_ls_wR_factor_ref 0.1415
_reflns_Friedel_coverage 0.000
_reflns_number_gt 4846
_reflns_number_total 5313
_reflns_threshold_expression 'I > 2\s(I)'
_cod_data_source_file d5dt02364e2.cif
_cod_data_source_block mh3-017-ndno3_redabs
_cod_database_code 7720817
_shelx_shelxl_version_number 2018/3
_chemical_oxdiff_formula C20H21N8O9Nd
_shelx_space_group_comment
;
The symmetry employed for this shelxl refinement is uniquely defined
by the following loop, which should always be used as a source of
symmetry information in preference to the above space-group names.
They are only intended as comments.
;
_shelx_estimated_absorpt_t_max 0.617
_shelx_estimated_absorpt_t_min 0.037
_olex2_refinement_description
;
1.a Secondary CH2 refined with riding coordinates:
 C1(H1A,H1B), C7(H7A,H7B), C13(H13A,H13B)
1.b Aromatic/amide H refined with riding coordinates:
 C3(H3), C4(H4), C5(H5), C6(H6), C9(H9), C10(H10), C11(H11), C12(H12),
 C15(H15), C16(H16), C17(H17), C18(H18)
1.c Idealised Me refined as rotating group:
 C20(H20A,H20B,H20C)
;
_ins_header
;
TITL MH3-017-NdNO3_REDABS in C2/c 
REM C2/c (#15 in standard setting)
CELL 1.54184  21.916117   8.414408  27.080578  90.0000  99.9137  90.0000
ZERR    8.00   0.000368   0.000128   0.000463   0.0000   0.0016   0.0000
LATT  7
SYMM -x, y,-z+1/2 
SFAC C H N O Nd
UNIT 160.00 168.00 64.00 72.00 8.00
REM  CrysAlisPro recorded range (K): Min=99.9; max=100.1; aver:100.0
TEMP -173
SIZE 0.03 0.05 0.58
TREF
HKLF 4
END
;
_olex2_submission_original_sample_id MH3-017-NdNO3
_olex2_submission_special_instructions 'No special instructions were received'
_oxdiff_exptl_absorpt_empirical_details
;
Empirical correction (ABSPACK) includes:
- Absorption correction using spherical harmonics
- Frame scaling
;
_oxdiff_exptl_absorpt_empirical_full_max 4.025
_oxdiff_exptl_absorpt_empirical_full_min 0.479

loop_
_space_group_symop_operation_xyz
'x, y, z'
'-x, y, -z+1/2'
'x+1/2, y+1/2, z'
'-x+1/2, y+1/2, -z+1/2'
'-x, -y, -z'
'x, -y, z-1/2'
'-x+1/2, -y+1/2, -z'
'x+1/2, -y+1/2, z-1/2'

loop_
_atom_site_label
_atom_site_type_symbol
_atom_site_fract_x
_atom_site_fract_y
_atom_site_fract_z
_atom_site_U_iso_or_equiv
_atom_site_adp_type
_atom_site_occupancy
_atom_site_site_symmetry_order
_atom_site_calc_flag
_atom_site_refinement_flags_posn
_atom_site_refinement_flags_adp
_atom_site_refinement_flags_occupancy
_atom_site_disorder_assembly
_atom_site_disorder_group
Nd1 Nd 0.38117(2) 0.69349(3) 0.61403(2) 0.01943(13) Uani 1 1 d . . . . .
O1 O 0.36183(17) 0.6926(4) 0.70521(15) 0.0273(8) Uani 1 1 d . . . . .
O2 O 0.43086(16) 0.8573(4) 0.68815(13) 0.0286(7) Uani 1 1 d . . . . .
O3 O 0.40352(19) 0.8613(5) 0.76202(14) 0.0365(8) Uani 1 1 d . . . . .
O4 O 0.49224(15) 0.7665(4) 0.60376(13) 0.0269(7) Uani 1 1 d . . . . .
O5 O 0.42074(15) 0.9424(4) 0.57872(13) 0.0276(7) Uani 1 1 d . . . . .
O6 O 0.51554(18) 0.9853(5) 0.56759(18) 0.0427(10) Uani 1 1 d . . . . .
O7 O 0.29641(18) 0.8096(4) 0.54838(15) 0.0311(8) Uani 1 1 d . . . . .
O8 O 0.30459(15) 0.9111(4) 0.62271(13) 0.0259(7) Uani 1 1 d . . . . .
O9 O 0.23257(17) 0.9943(5) 0.56289(16) 0.0383(9) Uani 1 1 d . . . . .
N1 N 0.36813(17) 0.3919(5) 0.58624(14) 0.0217(7) Uani 1 1 d . . . . .
N2 N 0.45974(17) 0.4904(5) 0.66355(14) 0.0220(7) Uani 1 1 d . . . . .
N3 N 0.39700(18) 0.6185(5) 0.52008(15) 0.0248(8) Uani 1 1 d . . . . .
N4 N 0.27585(18) 0.5531(5) 0.62252(15) 0.0262(8) Uani 1 1 d . . . . .
N5 N 0.3986(2) 0.8054(5) 0.71970(16) 0.0262(9) Uani 1 1 d . . . . .
N6 N 0.4778(2) 0.9012(5) 0.58312(16) 0.0272(8) Uani 1 1 d . . . . .
N7 N 0.27669(18) 0.9069(5) 0.57755(16) 0.0248(8) Uani 1 1 d . . . . .
C1 C 0.3834(2) 0.2926(6) 0.63186(18) 0.0238(9) Uani 1 1 d . . . . .
H1A H 0.382083 0.178944 0.622314 0.029 Uiso 1 1 calc R U . . .
H1B H 0.352355 0.310524 0.653815 0.029 Uiso 1 1 calc R U . . .
C2 C 0.4467(2) 0.3331(6) 0.65976(18) 0.0226(9) Uani 1 1 d . . . . .
C3 C 0.4884(2) 0.2176(6) 0.68086(19) 0.0243(9) Uani 1 1 d . . . . .
H3 H 0.478098 0.108090 0.676899 0.029 Uiso 1 1 calc R U . . .
C4 C 0.5452(2) 0.2636(6) 0.70772(17) 0.0248(9) Uani 1 1 d . . . . .
H4 H 0.574449 0.186320 0.722234 0.030 Uiso 1 1 calc R U . . .
C5 C 0.5586(2) 0.4241(6) 0.71308(17) 0.0254(9) Uani 1 1 d . . . . .
H5 H 0.596916 0.458879 0.731832 0.031 Uiso 1 1 calc R U . . .
C6 C 0.5149(2) 0.5334(6) 0.69050(16) 0.0228(8) Uani 1 1 d . . . . .
H6 H 0.524287 0.643458 0.694238 0.027 Uiso 1 1 calc R U . . .
C7 C 0.4106(2) 0.3474(6) 0.55089(17) 0.0218(8) Uani 1 1 d . . . . .
H7A H 0.398356 0.242453 0.535884 0.026 Uiso 1 1 calc R U . . .
H7B H 0.453448 0.338333 0.569656 0.026 Uiso 1 1 calc R U . . .
C8 C 0.4091(2) 0.4681(6) 0.50997(17) 0.0234(9) Uani 1 1 d . . . . .
C9 C 0.4226(2) 0.4214(6) 0.46338(18) 0.0255(9) Uani 1 1 d . . . . .
H9 H 0.431333 0.313347 0.457145 0.031 Uiso 1 1 calc R U . . .
C10 C 0.4231(2) 0.5337(6) 0.42713(18) 0.0278(10) Uani 1 1 d . . . . .
H10 H 0.432905 0.504694 0.395524 0.033 Uiso 1 1 calc R U . . .
C11 C 0.4090(3) 0.6911(6) 0.4366(2) 0.0294(11) Uani 1 1 d . . . . .
H11 H 0.408309 0.770864 0.411677 0.035 Uiso 1 1 calc R U . . .
C12 C 0.3960(2) 0.7272(6) 0.48400(19) 0.0281(9) Uani 1 1 d . . . . .
H12 H 0.386034 0.833855 0.490925 0.034 Uiso 1 1 calc R U . . .
C13 C 0.3031(2) 0.3690(6) 0.56109(18) 0.0250(9) Uani 1 1 d . . . . .
H13A H 0.295791 0.254725 0.553552 0.030 Uiso 1 1 calc R U . . .
H13B H 0.296136 0.427682 0.528934 0.030 Uiso 1 1 calc R U . . .
C14 C 0.2578(2) 0.4263(5) 0.59322(18) 0.0235(9) Uani 1 1 d . . . . .
C15 C 0.2010(2) 0.3530(6) 0.5920(2) 0.0288(9) Uani 1 1 d . . . . .
H15 H 0.189591 0.264480 0.570589 0.035 Uiso 1 1 calc R U . . .
C16 C 0.1609(2) 0.4098(6) 0.6221(2) 0.0287(10) Uani 1 1 d . . . . .
H16 H 0.121310 0.362795 0.621076 0.034 Uiso 1 1 calc R U . . .
C17 C 0.1796(2) 0.5371(6) 0.6539(2) 0.0294(10) Uani 1 1 d . . . . .
H17 H 0.153718 0.576596 0.675848 0.035 Uiso 1 1 calc R U . . .
C18 C 0.2369(2) 0.6045(6) 0.65273(19) 0.0274(10) Uani 1 1 d . . . . .
H18 H 0.249610 0.691759 0.674357 0.033 Uiso 1 1 calc R U . . .
N8 N 0.3051(2) 1.2423(8) 0.72991(19) 0.0426(11) Uani 1 1 d . . . . .
C19 C 0.2629(3) 1.1691(7) 0.7140(2) 0.0354(12) Uani 1 1 d . . . . .
C20 C 0.2083(3) 1.0746(7) 0.6935(2) 0.0361(11) Uani 1 1 d . . . . .
H20A H 0.211285 1.040516 0.659357 0.054 Uiso 1 1 calc R U . . .
H20B H 0.170856 1.138994 0.692676 0.054 Uiso 1 1 calc R U . . .
H20C H 0.206105 0.980894 0.714600 0.054 Uiso 1 1 calc R U . . .

loop_
_atom_site_aniso_label
_atom_site_aniso_U_11
_atom_site_aniso_U_22
_atom_site_aniso_U_33
_atom_site_aniso_U_23
_atom_site_aniso_U_13
_atom_site_aniso_U_12
Nd1 0.01721(17) 0.02012(19) 0.02244(17) -0.00146(7) 0.00758(10) -0.00064(7)
O1 0.0231(17) 0.0260(19) 0.0336(19) -0.0011(12) 0.0072(14) -0.0044(12)
O2 0.0258(16) 0.0320(17) 0.0296(17) -0.0018(14) 0.0095(13) -0.0055(14)
O3 0.039(2) 0.041(2) 0.0303(18) -0.0094(16) 0.0089(15) 0.0026(17)
O4 0.0237(16) 0.0279(17) 0.0313(17) 0.0027(14) 0.0113(13) 0.0015(14)
O5 0.0236(16) 0.0256(16) 0.0349(17) -0.0042(13) 0.0086(13) 0.0000(13)
O6 0.0291(18) 0.041(2) 0.062(3) 0.0140(19) 0.0166(18) -0.0089(16)
O7 0.0277(19) 0.037(2) 0.0306(19) -0.0028(13) 0.0095(15) 0.0023(13)
O8 0.0223(15) 0.0268(16) 0.0295(16) -0.0002(13) 0.0068(12) 0.0016(13)
O9 0.0269(18) 0.042(2) 0.045(2) 0.0043(17) 0.0033(16) 0.0083(16)
N1 0.0161(16) 0.029(2) 0.0200(16) -0.0015(14) 0.0047(13) -0.0007(14)
N2 0.0201(17) 0.0246(19) 0.0222(17) 0.0000(14) 0.0064(14) -0.0033(14)
N3 0.0206(17) 0.028(2) 0.0269(18) 0.0023(15) 0.0068(14) 0.0003(15)
N4 0.0215(18) 0.028(2) 0.0305(19) -0.0042(16) 0.0084(15) -0.0003(15)
N5 0.025(2) 0.031(2) 0.0233(19) -0.0081(14) 0.0045(16) 0.0033(15)
N6 0.0270(19) 0.0219(19) 0.034(2) 0.0028(16) 0.0097(16) -0.0042(15)
N7 0.0202(17) 0.0230(19) 0.033(2) -0.0012(15) 0.0104(15) 0.0012(14)
C1 0.023(2) 0.028(2) 0.023(2) -0.0018(16) 0.0112(17) -0.0031(17)
C2 0.019(2) 0.028(2) 0.023(2) 0.0028(17) 0.0084(17) 0.0014(17)
C3 0.027(2) 0.019(2) 0.029(2) -0.0030(17) 0.0113(18) 0.0020(17)
C4 0.024(2) 0.027(2) 0.025(2) 0.0044(18) 0.0094(17) 0.0090(19)
C5 0.021(2) 0.034(2) 0.023(2) -0.0001(18) 0.0078(16) -0.0012(18)
C6 0.022(2) 0.025(2) 0.0211(19) -0.0010(16) 0.0055(16) -0.0021(17)
C7 0.019(2) 0.026(2) 0.022(2) -0.0005(18) 0.0099(16) 0.0003(17)
C8 0.0156(18) 0.028(2) 0.028(2) -0.0034(18) 0.0068(15) -0.0025(17)
C9 0.018(2) 0.033(2) 0.026(2) -0.0046(18) 0.0081(16) -0.0002(17)
C10 0.023(2) 0.039(3) 0.024(2) -0.0047(19) 0.0116(17) -0.0041(19)
C11 0.027(3) 0.035(3) 0.027(2) 0.0054(17) 0.007(2) -0.0041(18)
C12 0.030(2) 0.028(2) 0.030(2) -0.0013(19) 0.0126(19) -0.0038(19)
C13 0.019(2) 0.030(2) 0.026(2) -0.0034(18) 0.0053(16) -0.0022(18)
C14 0.019(2) 0.023(2) 0.029(2) -0.0041(17) 0.0058(17) 0.0001(17)
C15 0.024(2) 0.025(2) 0.038(3) 0.000(2) 0.0072(19) 0.0019(19)
C16 0.019(2) 0.031(2) 0.037(2) 0.004(2) 0.0098(18) -0.0002(18)
C17 0.021(2) 0.033(3) 0.037(3) 0.001(2) 0.0131(18) 0.0042(19)
C18 0.020(2) 0.031(2) 0.034(2) -0.0022(19) 0.0121(18) -0.0006(18)
N8 0.037(3) 0.056(3) 0.036(2) 0.004(2) 0.011(2) -0.008(3)
C19 0.032(3) 0.043(3) 0.034(3) 0.004(2) 0.014(2) 0.002(2)
C20 0.035(3) 0.036(3) 0.042(3) -0.005(2) 0.021(2) -0.006(2)

loop_
_atom_type_symbol
_atom_type_description
_atom_type_scat_dispersion_real
_atom_type_scat_dispersion_imag
_atom_type_scat_source
C C 0.0181 0.0091 'International Tables Vol C Tables 4.2.6.8 and 6.1.1.4'
H H 0.0000 0.0000 'International Tables Vol C Tables 4.2.6.8 and 6.1.1.4'
N N 0.0311 0.0180 'International Tables Vol C Tables 4.2.6.8 and 6.1.1.4'
Nd Nd -3.1807 10.9079 'International Tables Vol C Tables 4.2.6.8 and 6.1.1.4'
O O 0.0492 0.0322 'International Tables Vol C Tables 4.2.6.8 and 6.1.1.4'

loop_
_exptl_crystal_face_index_h
_exptl_crystal_face_index_k
_exptl_crystal_face_index_l
_exptl_crystal_face_perp_dist
-4 -5 0 0.1853
4 5 1 0.3529
2 0 -18 0.0064
-3 0 18 0.0247
2 0 -1 0.0312
-2 0 1 0.0010

loop_
_geom_angle_atom_site_label_1
_geom_angle_atom_site_label_2
_geom_angle_atom_site_label_3
_geom_angle
_geom_angle_site_symmetry_1
_geom_angle_site_symmetry_3
_geom_angle_publ_flag
O1 Nd1 N1 104.00(11) . . ?
O1 Nd1 N2 73.14(11) . . ?
O1 Nd1 N3 166.19(11) . . ?
O1 Nd1 N4 67.93(12) . . ?
O1 Nd1 N5 25.03(12) . . ?
O1 Nd1 N7 94.40(11) . . ?
O2 Nd1 O1 50.11(11) . . ?
O2 Nd1 O4 70.64(11) . . ?
O2 Nd1 O7 120.76(12) . . ?
O2 Nd1 N1 139.49(12) . . ?
O2 Nd1 N2 78.10(12) . . ?
O2 Nd1 N3 140.30(12) . . ?
O2 Nd1 N4 116.08(12) . . ?
O2 Nd1 N5 25.15(12) . . ?
O2 Nd1 N7 97.94(12) . . ?
O4 Nd1 O1 114.79(11) . . ?
O4 Nd1 N1 104.84(11) . . ?
O4 Nd1 N2 70.18(11) . . ?
O4 Nd1 N3 71.13(11) . . ?
O4 Nd1 N4 167.20(12) . . ?
O4 Nd1 N5 93.49(12) . . ?
O4 Nd1 N7 120.94(11) . . ?
O5 Nd1 O1 119.39(10) . . ?
O5 Nd1 O2 73.62(11) . . ?
O5 Nd1 O4 50.64(11) . . ?
O5 Nd1 O7 70.85(12) . . ?
O5 Nd1 O8 73.13(11) . . ?
O5 Nd1 N1 135.78(11) . . ?
O5 Nd1 N2 119.81(11) . . ?
O5 Nd1 N3 74.23(12) . . ?
O5 Nd1 N4 140.30(12) . . ?
O5 Nd1 N5 96.10(11) . . ?
O5 Nd1 N7 70.37(11) . . ?
O7 Nd1 O1 116.85(12) . . ?
O7 Nd1 O4 115.15(12) . . ?
O7 Nd1 N1 98.03(11) . . ?
O7 Nd1 N2 161.10(12) . . ?
O7 Nd1 N3 68.09(12) . . ?
O7 Nd1 N4 71.77(13) . . ?
O7 Nd1 N5 120.67(11) . . ?
O7 Nd1 N7 25.31(12) . . ?
O8 Nd1 O1 71.99(11) . . ?
O8 Nd1 O2 74.47(11) . . ?
O8 Nd1 O4 119.62(11) . . ?
O8 Nd1 O7 50.71(11) . . ?
O8 Nd1 N1 132.93(11) . . ?
O8 Nd1 N2 144.46(11) . . ?
O8 Nd1 N3 116.93(12) . . ?
O8 Nd1 N4 73.17(11) . . ?
O8 Nd1 N5 69.99(11) . . ?
O8 Nd1 N7 25.41(11) . . ?
N1 Nd1 N3 62.20(12) . . ?
N1 Nd1 N5 124.51(11) . . ?
N1 Nd1 N7 116.71(11) . . ?
N2 Nd1 N1 63.28(12) . . ?
N2 Nd1 N3 98.61(12) . . ?
N2 Nd1 N4 99.83(12) . . ?
N2 Nd1 N5 75.53(11) . . ?
N2 Nd1 N7 166.58(11) . . ?
N3 Nd1 N5 164.62(12) . . ?
N3 Nd1 N7 92.58(12) . . ?
N4 Nd1 N1 62.77(12) . . ?
N4 Nd1 N3 103.52(12) . . ?
N4 Nd1 N5 91.58(12) . . ?
N4 Nd1 N7 70.16(12) . . ?
N7 Nd1 N5 95.37(11) . . ?
N5 O1 Nd1 95.4(3) . . ?
N5 O2 Nd1 97.7(3) . . ?
N6 O4 Nd1 95.3(3) . . ?
N6 O5 Nd1 97.7(3) . . ?
N7 O7 Nd1 95.7(3) . . ?
N7 O8 Nd1 96.2(2) . . ?
C1 N1 Nd1 107.8(3) . . ?
C1 N1 C7 108.5(3) . . ?
C1 N1 C13 111.8(4) . . ?
C7 N1 Nd1 111.9(3) . . ?
C13 N1 Nd1 107.7(3) . . ?
C13 N1 C7 109.2(3) . . ?
C2 N2 Nd1 119.1(3) . . ?
C6 N2 Nd1 123.3(3) . . ?
C6 N2 C2 117.5(4) . . ?
C8 N3 Nd1 118.6(3) . . ?
C8 N3 C12 118.6(4) . . ?
C12 N3 Nd1 122.7(3) . . ?
C14 N4 Nd1 118.4(3) . . ?
C14 N4 C18 117.3(4) . . ?
C18 N4 Nd1 124.2(3) . . ?
O1 N5 Nd1 59.6(2) . . ?
O1 N5 O2 116.5(4) . . ?
O2 N5 Nd1 57.2(2) . . ?
O3 N5 Nd1 175.4(3) . . ?
O3 N5 O1 121.8(5) . . ?
O3 N5 O2 121.7(4) . . ?
O4 N6 Nd1 59.4(2) . . ?
O4 N6 O5 116.3(4) . . ?
O5 N6 Nd1 57.0(2) . . ?
O6 N6 Nd1 176.1(4) . . ?
O6 N6 O4 122.4(4) . . ?
O6 N6 O5 121.3(4) . . ?
O7 N7 Nd1 59.0(2) . . ?
O7 N7 O8 117.4(4) . . ?
O8 N7 Nd1 58.4(2) . . ?
O9 N7 Nd1 178.9(4) . . ?
O9 N7 O7 121.5(4) . . ?
O9 N7 O8 121.2(4) . . ?
N1 C1 H1A 109.6 . . ?
N1 C1 H1B 109.6 . . ?
N1 C1 C2 110.5(4) . . ?
H1A C1 H1B 108.1 . . ?
C2 C1 H1A 109.6 . . ?
C2 C1 H1B 109.6 . . ?
N2 C2 C1 115.2(4) . . ?
N2 C2 C3 122.5(4) . . ?
C3 C2 C1 122.3(4) . . ?
C2 C3 H3 120.4 . . ?
C4 C3 C2 119.3(4) . . ?
C4 C3 H3 120.4 . . ?
C3 C4 H4 120.5 . . ?
C3 C4 C5 118.9(4) . . ?
C5 C4 H4 120.5 . . ?
C4 C5 H5 120.6 . . ?
C4 C5 C6 118.8(4) . . ?
C6 C5 H5 120.6 . . ?
N2 C6 C5 123.0(4) . . ?
N2 C6 H6 118.5 . . ?
C5 C6 H6 118.5 . . ?
N1 C7 H7A 109.3 . . ?
N1 C7 H7B 109.3 . . ?
N1 C7 C8 111.5(4) . . ?
H7A C7 H7B 108.0 . . ?
C8 C7 H7A 109.3 . . ?
C8 C7 H7B 109.3 . . ?
N3 C8 C7 118.2(4) . . ?
N3 C8 C9 122.2(4) . . ?
C9 C8 C7 119.6(4) . . ?
C8 C9 H9 120.6 . . ?
C10 C9 C8 118.8(5) . . ?
C10 C9 H9 120.6 . . ?
C9 C10 H10 120.1 . . ?
C9 C10 C11 119.8(4) . . ?
C11 C10 H10 120.1 . . ?
C10 C11 H11 121.2 . . ?
C10 C11 C12 117.6(5) . . ?
C12 C11 H11 121.2 . . ?
N3 C12 C11 122.9(5) . . ?
N3 C12 H12 118.5 . . ?
C11 C12 H12 118.5 . . ?
N1 C13 H13A 109.3 . . ?
N1 C13 H13B 109.3 . . ?
N1 C13 C14 111.7(4) . . ?
H13A C13 H13B 107.9 . . ?
C14 C13 H13A 109.3 . . ?
C14 C13 H13B 109.3 . . ?
N4 C14 C13 116.0(4) . . ?
N4 C14 C15 122.5(4) . . ?
C15 C14 C13 121.5(4) . . ?
C14 C15 H15 120.3 . . ?
C16 C15 C14 119.4(5) . . ?
C16 C15 H15 120.3 . . ?
C15 C16 H16 120.6 . . ?
C15 C16 C17 118.8(4) . . ?
C17 C16 H16 120.6 . . ?
C16 C17 H17 120.9 . . ?
C18 C17 C16 118.3(5) . . ?
C18 C17 H17 120.9 . . ?
N4 C18 C17 123.5(5) . . ?
N4 C18 H18 118.2 . . ?
C17 C18 H18 118.2 . . ?
N8 C19 C20 180.0(9) . . ?
C19 C20 H20A 109.5 . . ?
C19 C20 H20B 109.5 . . ?
C19 C20 H20C 109.5 . . ?
H20A C20 H20B 109.5 . . ?
H20A C20 H20C 109.5 . . ?
H20B C20 H20C 109.5 . . ?

loop_
_geom_bond_atom_site_label_1
_geom_bond_atom_site_label_2
_geom_bond_distance
_geom_bond_site_symmetry_2
_geom_bond_publ_flag
Nd1 O1 2.576(4) . ?
Nd1 O2 2.522(4) . ?
Nd1 O4 2.572(3) . ?
Nd1 O5 2.518(3) . ?
Nd1 O7 2.535(4) . ?
Nd1 O8 2.522(3) . ?
Nd1 N1 2.649(4) . ?
Nd1 N2 2.625(4) . ?
Nd1 N3 2.701(4) . ?
Nd1 N4 2.638(4) . ?
Nd1 N5 2.974(4) . ?
Nd1 N7 2.943(4) . ?
O1 N5 1.264(5) . ?
O2 N5 1.275(6) . ?
O3 N5 1.226(6) . ?
O4 N6 1.279(5) . ?
O5 N6 1.284(5) . ?
O6 N6 1.216(6) . ?
O7 N7 1.264(5) . ?
O8 N7 1.270(5) . ?
O9 N7 1.225(6) . ?
N1 C1 1.481(6) . ?
N1 C7 1.494(6) . ?
N1 C13 1.482(6) . ?
N2 C2 1.354(6) . ?
N2 C6 1.349(6) . ?
N3 C8 1.331(6) . ?
N3 C12 1.336(7) . ?
N4 C14 1.347(6) . ?
N4 C18 1.351(6) . ?
C1 H1A 0.9900 . ?
C1 H1B 0.9900 . ?
C1 C2 1.499(7) . ?
C2 C3 1.389(7) . ?
C3 H3 0.9500 . ?
C3 C4 1.384(7) . ?
C4 H4 0.9500 . ?
C4 C5 1.384(7) . ?
C5 H5 0.9500 . ?
C5 C6 1.392(7) . ?
C6 H6 0.9500 . ?
C7 H7A 0.9900 . ?
C7 H7B 0.9900 . ?
C7 C8 1.499(7) . ?
C8 C9 1.401(6) . ?
C9 H9 0.9500 . ?
C9 C10 1.364(7) . ?
C10 H10 0.9500 . ?
C10 C11 1.393(7) . ?
C11 H11 0.9500 . ?
C11 C12 1.396(7) . ?
C12 H12 0.9500 . ?
C13 H13A 0.9900 . ?
C13 H13B 0.9900 . ?
C13 C14 1.507(6) . ?
C14 C15 1.386(7) . ?
C15 H15 0.9500 . ?
C15 C16 1.382(7) . ?
C16 H16 0.9500 . ?
C16 C17 1.391(8) . ?
C17 H17 0.9500 . ?
C17 C18 1.384(7) . ?
C18 H18 0.9500 . ?
N8 C19 1.133(8) . ?
C19 C20 1.464(8) . ?
C20 H20A 0.9800 . ?
C20 H20B 0.9800 . ?
C20 H20C 0.9800 . ?

loop_
_geom_torsion_atom_site_label_1
_geom_torsion_atom_site_label_2
_geom_torsion_atom_site_label_3
_geom_torsion_atom_site_label_4
_geom_torsion
_geom_torsion_site_symmetry_1
_geom_torsion_site_symmetry_2
_geom_torsion_site_symmetry_3
_geom_torsion_site_symmetry_4
_geom_torsion_publ_flag
Nd1 O1 N5 O2 -5.8(4) . . . . ?
Nd1 O1 N5 O3 174.8(4) . . . . ?
Nd1 O2 N5 O1 5.9(4) . . . . ?
Nd1 O2 N5 O3 -174.7(4) . . . . ?
Nd1 O4 N6 O5 2.8(4) . . . . ?
Nd1 O4 N6 O6 -176.0(4) . . . . ?
Nd1 O5 N6 O4 -2.9(4) . . . . ?
Nd1 O5 N6 O6 175.9(4) . . . . ?
Nd1 O7 N7 O8 1.5(4) . . . . ?
Nd1 O7 N7 O9 -178.8(4) . . . . ?
Nd1 O8 N7 O7 -1.5(4) . . . . ?
Nd1 O8 N7 O9 178.8(4) . . . . ?
Nd1 N1 C1 C2 -54.9(4) . . . . ?
Nd1 N1 C7 C8 -47.0(4) . . . . ?
Nd1 N1 C13 C14 -53.0(4) . . . . ?
Nd1 N2 C2 C1 -7.2(5) . . . . ?
Nd1 N2 C2 C3 173.7(3) . . . . ?
Nd1 N2 C6 C5 -174.3(3) . . . . ?
Nd1 N3 C8 C7 2.5(5) . . . . ?
Nd1 N3 C8 C9 -175.0(3) . . . . ?
Nd1 N3 C12 C11 174.8(4) . . . . ?
Nd1 N4 C14 C13 4.9(5) . . . . ?
Nd1 N4 C14 C15 -174.5(4) . . . . ?
Nd1 N4 C18 C17 174.8(4) . . . . ?
N1 C1 C2 N2 42.8(6) . . . . ?
N1 C1 C2 C3 -138.1(5) . . . . ?
N1 C7 C8 N3 29.9(6) . . . . ?
N1 C7 C8 C9 -152.6(4) . . . . ?
N1 C13 C14 N4 33.5(6) . . . . ?
N1 C13 C14 C15 -147.1(5) . . . . ?
N2 C2 C3 C4 1.3(7) . . . . ?
N3 C8 C9 C10 -0.4(7) . . . . ?
N4 C14 C15 C16 -0.7(8) . . . . ?
C1 N1 C7 C8 -165.8(4) . . . . ?
C1 N1 C13 C14 65.3(5) . . . . ?
C1 C2 C3 C4 -177.6(4) . . . . ?
C2 N2 C6 C5 1.6(7) . . . . ?
C2 C3 C4 C5 0.4(7) . . . . ?
C3 C4 C5 C6 -1.1(7) . . . . ?
C4 C5 C6 N2 0.1(7) . . . . ?
C6 N2 C2 C1 176.7(4) . . . . ?
C6 N2 C2 C3 -2.3(7) . . . . ?
C7 N1 C1 C2 66.4(5) . . . . ?
C7 N1 C13 C14 -174.7(4) . . . . ?
C7 C8 C9 C10 -177.8(4) . . . . ?
C8 N3 C12 C11 -2.1(7) . . . . ?
C8 C9 C10 C11 -1.2(7) . . . . ?
C9 C10 C11 C12 1.2(7) . . . . ?
C10 C11 C12 N3 0.5(8) . . . . ?
C12 N3 C8 C7 179.4(4) . . . . ?
C12 N3 C8 C9 2.0(7) . . . . ?
C13 N1 C1 C2 -173.1(4) . . . . ?
C13 N1 C7 C8 72.1(5) . . . . ?
C13 C14 C15 C16 -180.0(5) . . . . ?
C14 N4 C18 C17 -1.9(8) . . . . ?
C14 C15 C16 C17 -1.6(8) . . . . ?
C15 C16 C17 C18 2.1(8) . . . . ?
C16 C17 C18 N4 -0.3(8) . . . . ?
C18 N4 C14 C13 -178.2(4) . . . . ?
C18 N4 C14 C15 2.4(7) . . . . ?

loop_
_exptl_oxdiff_crystal_face_indexfrac_h
_exptl_oxdiff_crystal_face_indexfrac_k
_exptl_oxdiff_crystal_face_indexfrac_l
_exptl_oxdiff_crystal_face_x
_exptl_oxdiff_crystal_face_y
_exptl_oxdiff_crystal_face_z
-4.0056 -4.9994 -0.0008 0.0816 -0.0588 0.9541
4.0056 4.9993 1.0009 -0.0353 0.0255 -0.9631
1.9999 0.0023 -18.0010 -0.8976 0.4803 0.1173
-2.9999 -0.0021 18.0009 0.9296 -0.4206 -0.0950
2.0000 -0.0002 -0.9999 -0.1103 -0.0861 -0.0356
-2.0000 0.0002 0.9999 0.1103 0.0861 0.0356
